data_7160231
loop_
_publ_author_name
'Nagai, Shun'
'Ogoshi, Sensuke'
'Hoshimoto, Yoichi'

_publ_section_title
;
 Transformation of CO<sub>2</sub> and isocyanates mediated by
 <i>N</i>-borane-substituted cyclic phosphine imides (BCPIs) <i>via</i>
 &#x3bb;<sup>5</sup>-oxazaphosphetanes.
;
_journal_name_full 'Organic &amp; biomolecular chemistry'
_journal_paper_doi 10.1039/d4ob01565g
_journal_year 2024
_chemical_formula_moiety 'C42 H50 B N4 O P, 2(C H2 Cl2)'
_chemical_formula_sum 'C44 H54 B Cl4 N4 O P'
_chemical_formula_weight 838.49
_space_group_crystal_system monoclinic
_space_group_IT_number 14
_space_group_name_Hall '-P 2yn'
_space_group_name_H-M_alt 'P 1 21/n 1'
_atom_sites_solution_hydrogens geom
_atom_sites_solution_primary dual
_audit_block_doi 10.5517/ccdc.csd.cc2kv6k6
_audit_creation_date 2022-03-03
_audit_creation_method
;
Olex2 1.3
(compiled 2020.11.12 svn.r5f609507 for OlexSys, GUI svn.r6408)
;
_audit_update_record
;
2024-08-20 deposited with the CCDC.	2024-11-06 downloaded from the CCDC.
;
_cell_angle_alpha 90
_cell_angle_beta 93.5180(10)
_cell_angle_gamma 90
_cell_formula_units_Z 4
_cell_length_a 9.90590(10)
_cell_length_b 19.1588(2)
_cell_length_c 23.6340(2)
_cell_measurement_reflns_used 18949
_cell_measurement_temperature 193.15
_cell_measurement_theta_max 74.0100
_cell_measurement_theta_min 3.7470
_cell_volume 4476.93(8)
_computing_cell_refinement 'CrysAlisPro 1.171.40.43a (Rigaku OD, 2019)'
_computing_data_collection 'CrysAlisPro 1.171.40.43a (Rigaku OD, 2019)'
_computing_data_reduction 'CrysAlisPro 1.171.40.43a (Rigaku OD, 2019)'
_computing_molecular_graphics 'Olex2 1.3 (Dolomanov et al., 2009)'
_computing_publication_material 'Olex2 1.3 (Dolomanov et al., 2009)'
_computing_structure_refinement 'SHELXL 2013/4 (Sheldrick, 2015)'
_computing_structure_solution 'SHELXT 2014/5 (Sheldrick, 2014)'
_diffrn_ambient_temperature 193.15
_diffrn_detector 'CCD plate'
_diffrn_detector_area_resol_mean 10.0000
_diffrn_detector_type HyPix
_diffrn_measured_fraction_theta_full 0.999
_diffrn_measured_fraction_theta_max 0.998
_diffrn_measurement_details
;
List of Runs (angles in degrees, time in seconds):

  # Type    Start    End  Width  t~exp~   \w     \q     \k     \f   Frames
#--------------------------------------------------------------------------
  1  \w   -115.00 -90.00   0.50    0.20    --  -42.93-134.00  -8.00   50
  2  \w     42.00  67.00   0.50    0.20    --   42.93-135.00 172.00   50
  3  \w     66.00  91.00   0.50    0.20    --   42.93 135.00-121.00   50
  4  \w     66.00 114.00   0.50    0.20    --   42.93 134.00  59.00   96
  5  \w     44.00  70.00   0.50    0.20    --   42.93-134.00  -8.00   52
  6  \w     19.00  98.00   0.50    1.00    --   76.50-135.00 172.00  158
  7  \w     77.00 147.00   0.50    1.00    --   76.50 134.00  59.00  140
  8  \w   -123.00 -37.00   0.50    1.00    -- -106.00 135.00-121.00  172
  9  \w   -145.00-120.00   0.50    1.00    -- -106.00-135.00 172.00   50
 10  \w    -57.00 -32.00   0.50    1.00    -- -106.00 134.00  59.00   50
 11  \w   -103.00 -77.00   0.50    1.00    -- -106.00 134.00  59.00   52
 12  \w   -113.00 -14.00   0.50    0.20    --  -42.93 -77.00-120.00  198
 13  \w   -113.00 -78.00   0.50    0.20    --  -42.93-125.00  60.00   70
 14  \w     73.00 116.00   0.50    0.20    --   42.93 125.00   0.00   86
 15  \w     71.00 116.00   0.50    0.20    --   42.93 125.00-150.00   90
 16  \w     83.00 108.00   0.50    1.00    --   76.50 135.00-121.00   50
 17  \w   -117.00 -36.00   0.50    1.00    -- -106.00 125.00-150.00  162
 18  \w   -176.00 -83.00   0.50    1.00    -- -106.00 -19.00  60.00  186
 19  \w   -134.00-108.00   0.50    1.00    -- -106.00 -77.00 -90.00   52
 20  \w   -134.00 -86.00   0.50    1.00    -- -106.00 -37.00-120.00   96
 21  \w   -167.00-141.00   0.50    1.00    -- -106.00 -37.00-120.00   52
 22  \w   -134.00 -80.00   0.50    1.00    -- -106.00  77.00 -90.00  108
 23  \w   -117.00 -38.00   0.50    1.00    -- -106.00 125.00  60.00  158
 24  \w   -122.00 -33.00   0.50    1.00    -- -106.00  57.00  90.00  178
 25  \w   -122.00 -30.00   0.50    1.00    -- -106.00  37.00 120.00  184
;
_diffrn_measurement_device 'four-circle diffractometer'
_diffrn_measurement_device_type 'XtaLAB Synergy, Single source at offset/far, HyPix'
_diffrn_measurement_method '\w scans'
_diffrn_orient_matrix_type 'CrysAlisPro convention (1999,Acta A55,543-557)'
_diffrn_orient_matrix_UB_11 0.0660497000
_diffrn_orient_matrix_UB_12 0.0724489000
_diffrn_orient_matrix_UB_13 -0.0042374000
_diffrn_orient_matrix_UB_21 -0.1368154000
_diffrn_orient_matrix_UB_22 0.0348495000
_diffrn_orient_matrix_UB_23 0.0097518000
_diffrn_orient_matrix_UB_31 0.0348095000
_diffrn_orient_matrix_UB_32 -0.0004036000
_diffrn_orient_matrix_UB_33 0.0644292000
_diffrn_radiation_monochromator mirror
_diffrn_radiation_probe x-ray
_diffrn_radiation_type 'Cu K\a'
_diffrn_radiation_wavelength 1.54184
_diffrn_reflns_av_R_equivalents 0.0377
_diffrn_reflns_av_unetI/netI 0.0287
_diffrn_reflns_Laue_measured_fraction_full 0.999
_diffrn_reflns_Laue_measured_fraction_max 0.998
_diffrn_reflns_limit_h_max 11
_diffrn_reflns_limit_h_min -11
_diffrn_reflns_limit_k_max 23
_diffrn_reflns_limit_k_min -23
_diffrn_reflns_limit_l_max 28
_diffrn_reflns_limit_l_min -19
_diffrn_reflns_number 34450
_diffrn_reflns_point_group_measured_fraction_full 0.999
_diffrn_reflns_point_group_measured_fraction_max 0.998
_diffrn_reflns_theta_full 67.684
_diffrn_reflns_theta_max 68.250
_diffrn_reflns_theta_min 3.748
_diffrn_source 'micro-focus sealed X-ray tube'
_diffrn_source_type 'PhotonJet (Cu) X-ray Source'
_exptl_absorpt_coefficient_mu 3.026
_exptl_absorpt_correction_T_max 1.00000
_exptl_absorpt_correction_T_min 0.50604
_exptl_absorpt_correction_type multi-scan
_exptl_absorpt_process_details
;
CrysAlisPro 1.171.40.43a (Rigaku Oxford Diffraction, 2019)
Empirical absorption correction using spherical harmonics,
 implemented in SCALE3 ABSPACK scaling algorithm.
;
_exptl_crystal_colour colourless
_exptl_crystal_colour_primary colourless
_exptl_crystal_density_diffrn 1.244
_exptl_crystal_description block
_exptl_crystal_F_000 1768
_exptl_crystal_size_max 0.2
_exptl_crystal_size_mid 0.2
_exptl_crystal_size_min 0.1
_refine_diff_density_max 0.947
_refine_diff_density_min -0.721
_refine_diff_density_rms 0.050
_refine_ls_extinction_method none
_refine_ls_goodness_of_fit_ref 1.048
_refine_ls_hydrogen_treatment constr
_refine_ls_matrix_type full
_refine_ls_number_parameters 506
_refine_ls_number_reflns 8160
_refine_ls_number_restraints 0
_refine_ls_restrained_S_all 1.048
_refine_ls_R_factor_all 0.0591
_refine_ls_R_factor_gt 0.0548
_refine_ls_shift/su_max 0.001
_refine_ls_shift/su_mean 0.000
_refine_ls_structure_factor_coef Fsqd
_refine_ls_weighting_details 'w=1/[\s^2^(Fo^2^)+(0.0822P)^2^+2.6552P] where P=(Fo^2^+2Fc^2^)/3'
_refine_ls_weighting_scheme calc
_refine_ls_wR_factor_gt 0.1503
_refine_ls_wR_factor_ref 0.1545
_reflns_Friedel_coverage 0.000
_reflns_number_gt 7328
_reflns_number_total 8160
_reflns_threshold_expression 'I > 2\s(I)'
_cod_data_source_file d4ob01565g2.cif
_cod_data_source_block SN2024_compound_6b
_cod_database_code 7160231
_shelxl_version_number 2013-4
_chemical_oxdiff_formula 'C42 H51 B1  N4 O1 P1'
_shelx_space_group_comment
;
The symmetry employed for this shelxl refinement is uniquely defined
by the following loop, which should always be used as a source of
symmetry information in preference to the above space-group names.
They are only intended as comments.
;
_reflns_odcompleteness_completeness 99.93
_reflns_odcompleteness_iscentric 1
_reflns_odcompleteness_theta 68.13
_olex2_refinement_description
;
1. Fixed Uiso
 At 1.2 times of:
  All C(H) groups, All C(H,H) groups
 At 1.5 times of:
  All C(H,H,H) groups
2.a Ternary CH refined with riding coordinates:
 C44(H44), C47(H47)
2.b Secondary CH2 refined with riding coordinates:
 C54(H54A,H54B), C51(H51A,H51B)
2.c Aromatic/amide H refined with riding coordinates:
 C13(H13), C40(H40), C18(H18), C12(H12), C4(H4), C7(H7), C10(H10), C41(H41),
 C19(H19), C42(H42), C11(H11), C25(H25), C6(H6), C29(H29), C5(H5), C28(H28),
 C27(H27), C26(H26)
2.d Idealised Me refined as rotating group:
 C35(H35A,H35B,H35C), C36(H36A,H36B,H36C), C46(H46A,H46B,H46C), C31(H31A,H31B,
 H31C), C37(H37A,H37B,H37C), C45(H45A,H45B,H45C), C33(H33A,H33B,H33C), C32(H32A,
 H32B,H32C), C49(H49A,H49B,H49C), C48(H48A,H48B,H48C)
;
_olex2_submission_special_instructions 'No special instructions were received'
_oxdiff_exptl_absorpt_empirical_details
;
Empirical correction (ABSPACK) includes:
- Absorption correction using spherical harmonics
- Frame scaling
;
_oxdiff_exptl_absorpt_empirical_full_max 1.602
_oxdiff_exptl_absorpt_empirical_full_min 0.638

loop_
_space_group_symop_operation_xyz
'x, y, z'
'-x+1/2, y+1/2, -z+1/2'
'-x, -y, -z'
'x-1/2, -y-1/2, z-1/2'

loop_
_atom_site_label
_atom_site_type_symbol
_atom_site_fract_x
_atom_site_fract_y
_atom_site_fract_z
_atom_site_U_iso_or_equiv
_atom_site_adp_type
_atom_site_occupancy
_atom_site_site_symmetry_order
_atom_site_calc_flag
_atom_site_refinement_flags_posn
_atom_site_refinement_flags_adp
_atom_site_refinement_flags_occupancy
_atom_site_disorder_assembly
_atom_site_disorder_group
P14 P 0.25047(6) 0.13366(2) 0.57099(2) 0.03750(15) Uani 1 1 d . . . . .
Cl4 Cl -0.06767(9) 0.32122(4) 0.34295(4) 0.0785(2) Uani 1 1 d . . . . .
Cl1 Cl 0.62046(13) 0.17409(5) 0.35996(5) 0.1046(3) Uani 1 1 d . . . . .
Cl2 Cl 0.53260(15) 0.30222(6) 0.30463(4) 0.1150(4) Uani 1 1 d . . . . .
Cl3 Cl 0.14906(13) 0.39012(7) 0.29029(6) 0.1212(4) Uani 1 1 d . . . . .
O21 O 0.20665(17) 0.10081(7) 0.50013(6) 0.0437(4) Uani 1 1 d . . . . .
N17 N 0.39182(17) 0.29969(8) 0.65458(6) 0.0330(3) Uani 1 1 d . . . . .
N15 N 0.29542(17) 0.19659(8) 0.52682(6) 0.0318(3) Uani 1 1 d . . . . .
N20 N 0.31021(19) 0.19801(8) 0.62885(7) 0.0379(4) Uani 1 1 d . . . . .
N23 N 0.24728(19) 0.18143(9) 0.42726(7) 0.0382(4) Uani 1 1 d . . . . .
C38 C 0.4457(2) 0.37018(10) 0.65422(7) 0.0330(4) Uani 1 1 d . . . . .
C1 C 0.26766(19) 0.33688(9) 0.51640(7) 0.0290(4) Uani 1 1 d . . . . .
C8 C 0.50057(19) 0.28855(11) 0.51695(7) 0.0333(4) Uani 1 1 d . . . . .
C16 C 0.35490(19) 0.25973(9) 0.60912(8) 0.0299(4) Uani 1 1 d . . . . .
C22 C 0.2506(2) 0.16177(10) 0.47820(8) 0.0337(4) Uani 1 1 d . . . . .
C2 C 0.3572(2) 0.38459(10) 0.49304(8) 0.0332(4) Uani 1 1 d . . . . .
C3 C 0.4943(2) 0.35603(11) 0.49292(8) 0.0356(4) Uani 1 1 d . . . . .
C39 C 0.3545(2) 0.42593(10) 0.65554(8) 0.0366(4) Uani 1 1 d . . . . .
C13 C 0.1317(2) 0.35364(11) 0.51296(9) 0.0375(4) Uani 1 1 d . . . . .
H13 H 0.0700 0.3231 0.5278 0.045 Uiso 1 1 calc R U . . .
C43 C 0.5860(2) 0.37900(12) 0.65598(8) 0.0404(5) Uani 1 1 d . . . . .
C40 C 0.4105(3) 0.49306(11) 0.65714(9) 0.0463(5) Uani 1 1 d . . . . .
H40 H 0.3534 0.5316 0.6578 0.056 Uiso 1 1 calc R U . . .
C24 C 0.1843(3) 0.13594(11) 0.38609(8) 0.0426(5) Uani 1 1 d . . . . .
C44 C 0.2034(2) 0.41583(12) 0.65768(9) 0.0439(5) Uani 1 1 d . . . . .
H44 H 0.1794 0.3720 0.6382 0.053 Uiso 1 1 calc R U . . .
C18 C 0.3716(3) 0.26239(11) 0.70365(8) 0.0461(5) Uani 1 1 d . . . . .
H18 H 0.3892 0.2779 0.7407 0.055 Uiso 1 1 calc R U . . .
C12 C 0.0854(2) 0.41575(12) 0.48750(10) 0.0494(5) Uani 1 1 d . . . . .
H12 H -0.0068 0.4255 0.4845 0.059 Uiso 1 1 calc R U . . .
C4 C 0.6048(2) 0.38602(14) 0.46809(10) 0.0489(5) Uani 1 1 d . . . . .
H4 H 0.5995 0.4313 0.4540 0.059 Uiso 1 1 calc R U . . .
C7 C 0.6206(2) 0.25165(14) 0.51315(9) 0.0472(5) Uani 1 1 d . . . . .
H7 H 0.6287 0.2072 0.5287 0.057 Uiso 1 1 calc R U . . .
C10 C 0.3122(3) 0.44786(11) 0.46945(9) 0.0437(5) Uani 1 1 d . . . . .
H10 H 0.3734 0.4795 0.4557 0.052 Uiso 1 1 calc R U . . .
C41 C 0.5470(3) 0.50320(12) 0.65773(10) 0.0525(6) Uani 1 1 d . . . . .
H41 H 0.5814 0.5484 0.6585 0.063 Uiso 1 1 calc R U . . .
C19 C 0.3220(3) 0.20013(11) 0.68787(9) 0.0480(6) Uani 1 1 d . . . . .
H19 H 0.2993 0.1643 0.7121 0.058 Uiso 1 1 calc R U . . .
C42 C 0.6340(3) 0.44730(14) 0.65725(10) 0.0505(6) Uani 1 1 d . . . . .
H42 H 0.7266 0.4553 0.6578 0.061 Uiso 1 1 calc R U . . .
C34 C 0.0713(3) 0.12261(12) 0.59136(10) 0.0508(6) Uani 1 1 d . . . . .
C11 C 0.1760(3) 0.46283(12) 0.46676(10) 0.0500(6) Uani 1 1 d . . . . .
H11 H 0.1448 0.5047 0.4509 0.060 Uiso 1 1 calc R U . . .
C30 C 0.3725(3) 0.06165(12) 0.59190(10) 0.0541(6) Uani 1 1 d . . . . .
B9 B 0.3540(2) 0.26982(10) 0.54118(8) 0.0282(4) Uani 1 1 d . . . . .
C25 C 0.2576(3) 0.08780(13) 0.35786(10) 0.0588(7) Uani 1 1 d . . . . .
H25 H 0.3496 0.0822 0.3669 0.071 Uiso 1 1 calc R U . . .
C6 C 0.7294(2) 0.28058(18) 0.48616(11) 0.0611(7) Uani 1 1 d . . . . .
H6 H 0.8076 0.2545 0.4826 0.073 Uiso 1 1 calc R U . . .
C29 C 0.0463(3) 0.14325(14) 0.37173(11) 0.0559(6) Uani 1 1 d . . . . .
H29 H -0.0038 0.1757 0.3908 0.067 Uiso 1 1 calc R U . . .
C5 C 0.7213(3) 0.34777(18) 0.46476(11) 0.0611(7) Uani 1 1 d . . . . .
H5 H 0.7952 0.3671 0.4480 0.073 Uiso 1 1 calc R U . . .
C47 C 0.6834(3) 0.31777(15) 0.65846(11) 0.0549(6) Uani 1 1 d . . . . .
H47 H 0.6374 0.2780 0.6397 0.066 Uiso 1 1 calc R U . . .
C35 C 0.0461(3) 0.13459(16) 0.65402(12) 0.0663(8) Uani 1 1 d . . . . .
H35A H 0.1012 0.1031 0.6771 0.099 Uiso 1 1 calc R U . . .
H35B H -0.0476 0.1263 0.6600 0.099 Uiso 1 1 calc R U . . .
H35C H 0.0688 0.1818 0.6642 0.099 Uiso 1 1 calc R U . . .
C36 C -0.0121(3) 0.17576(17) 0.55584(14) 0.0677(8) Uani 1 1 d . . . . .
H36A H 0.0183 0.2221 0.5655 0.102 Uiso 1 1 calc R U . . .
H36B H -0.1058 0.1712 0.5634 0.102 Uiso 1 1 calc R U . . .
H36C H -0.0011 0.1674 0.5163 0.102 Uiso 1 1 calc R U . . .
C54 C 0.5164(3) 0.24741(15) 0.36264(13) 0.0641(7) Uani 1 1 d . . . . .
H54A H 0.4230 0.2325 0.3635 0.077 Uiso 1 1 calc R U . . .
H54B H 0.5395 0.2731 0.3973 0.077 Uiso 1 1 calc R U . . .
C46 C 0.1219(3) 0.47428(15) 0.62782(13) 0.0646(7) Uani 1 1 d . . . . .
H46A H 0.1318 0.5164 0.6497 0.097 Uiso 1 1 calc R U . . .
H46B H 0.0282 0.4613 0.6241 0.097 Uiso 1 1 calc R U . . .
H46C H 0.1546 0.4819 0.5909 0.097 Uiso 1 1 calc R U . . .
C31 C 0.3623(4) 0.03782(15) 0.65359(11) 0.0725(9) Uani 1 1 d . . . . .
H31A H 0.3965 0.0739 0.6788 0.109 Uiso 1 1 calc R U . . .
H31B H 0.4147 -0.0039 0.6601 0.109 Uiso 1 1 calc R U . . .
H31C H 0.2695 0.0286 0.6604 0.109 Uiso 1 1 calc R U . . .
C28 C -0.0167(4) 0.10284(16) 0.32955(12) 0.0695(8) Uani 1 1 d . . . . .
H28 H -0.1088 0.1082 0.3203 0.083 Uiso 1 1 calc R U . . .
C27 C 0.0552(4) 0.05550(18) 0.30172(11) 0.0771(10) Uani 1 1 d . . . . .
H27 H 0.0121 0.0284 0.2734 0.093 Uiso 1 1 calc R U . . .
C37 C 0.0205(4) 0.04893(16) 0.57555(13) 0.0754(9) Uani 1 1 d . . . . .
H37A H 0.0348 0.0400 0.5364 0.113 Uiso 1 1 calc R U . . .
H37B H -0.0743 0.0456 0.5815 0.113 Uiso 1 1 calc R U . . .
H37C H 0.0692 0.0152 0.5989 0.113 Uiso 1 1 calc R U . . .
C45 C 0.1639(3) 0.4093(2) 0.71905(11) 0.0687(8) Uani 1 1 d . . . . .
H45A H 0.2087 0.3697 0.7365 0.103 Uiso 1 1 calc R U . . .
H45B H 0.0678 0.4034 0.7196 0.103 Uiso 1 1 calc R U . . .
H45C H 0.1906 0.4508 0.7396 0.103 Uiso 1 1 calc R U . . .
C26 C 0.1912(5) 0.04668(16) 0.31458(12) 0.0788(10) Uani 1 1 d . . . . .
H26 H 0.2396 0.0139 0.2950 0.095 Uiso 1 1 calc R U . . .
C33 C 0.5145(4) 0.08986(16) 0.58382(16) 0.0777(9) Uani 1 1 d . . . . .
H33A H 0.5215 0.1030 0.5449 0.117 Uiso 1 1 calc R U . . .
H33B H 0.5801 0.0544 0.5938 0.117 Uiso 1 1 calc R U . . .
H33C H 0.5310 0.1299 0.6077 0.117 Uiso 1 1 calc R U . . .
C32 C 0.3493(4) -0.00320(14) 0.55409(13) 0.0833(11) Uani 1 1 d . . . . .
H32A H 0.2624 -0.0230 0.5602 0.125 Uiso 1 1 calc R U . . .
H32B H 0.4186 -0.0371 0.5634 0.125 Uiso 1 1 calc R U . . .
H32C H 0.3526 0.0100 0.5150 0.125 Uiso 1 1 calc R U . . .
C49 C 0.8117(3) 0.3320(2) 0.62820(15) 0.0832(11) Uani 1 1 d . . . . .
H49A H 0.7882 0.3496 0.5908 0.125 Uiso 1 1 calc R U . . .
H49B H 0.8622 0.2895 0.6255 0.125 Uiso 1 1 calc R U . . .
H49C H 0.8656 0.3660 0.6492 0.125 Uiso 1 1 calc R U . . .
C48 C 0.7199(4) 0.2971(2) 0.72036(14) 0.0840(10) Uani 1 1 d . . . . .
H48A H 0.7695 0.3343 0.7392 0.126 Uiso 1 1 calc R U . . .
H48B H 0.7745 0.2556 0.7213 0.126 Uiso 1 1 calc R U . . .
H48C H 0.6386 0.2884 0.7393 0.126 Uiso 1 1 calc R U . . .
C51 C 0.1079(4) 0.3359(2) 0.34628(17) 0.0842(10) Uani 1 1 d . . . . .
H51A H 0.1360 0.3577 0.3821 0.101 Uiso 1 1 calc R U . . .
H51B H 0.1552 0.2918 0.3439 0.101 Uiso 1 1 calc R U . . .

loop_
_atom_site_aniso_label
_atom_site_aniso_U_11
_atom_site_aniso_U_22
_atom_site_aniso_U_33
_atom_site_aniso_U_23
_atom_site_aniso_U_13
_atom_site_aniso_U_12
P14 0.0649(4) 0.0215(2) 0.0263(3) 0.00100(17) 0.0036(2) -0.0002(2)
Cl4 0.0890(5) 0.0673(5) 0.0817(5) -0.0144(4) 0.0256(4) -0.0064(4)
Cl1 0.1342(9) 0.0655(5) 0.1169(8) -0.0092(5) 0.0303(6) 0.0293(5)
Cl2 0.1752(12) 0.0959(7) 0.0723(6) 0.0260(5) -0.0045(6) -0.0056(7)
Cl3 0.1156(9) 0.1216(9) 0.1287(9) -0.0023(7) 0.0258(7) -0.0484(7)
O21 0.0771(11) 0.0239(7) 0.0299(7) 0.0003(5) 0.0021(7) -0.0067(6)
N17 0.0485(9) 0.0267(8) 0.0238(7) -0.0010(6) 0.0007(6) 0.0019(7)
N15 0.0476(9) 0.0241(8) 0.0237(7) 0.0006(6) 0.0019(6) 0.0016(6)
N20 0.0626(11) 0.0252(8) 0.0260(8) 0.0019(6) 0.0038(7) 0.0006(7)
N23 0.0563(11) 0.0301(8) 0.0278(8) -0.0004(6) -0.0008(7) -0.0041(7)
C38 0.0483(11) 0.0287(9) 0.0217(8) -0.0007(7) -0.0007(7) -0.0004(8)
C1 0.0384(10) 0.0241(8) 0.0242(8) -0.0016(7) -0.0003(7) -0.0009(7)
C8 0.0355(10) 0.0401(10) 0.0241(8) -0.0025(7) 0.0009(7) 0.0007(8)
C16 0.0369(9) 0.0244(8) 0.0285(9) -0.0014(7) 0.0021(7) 0.0043(7)
C22 0.0470(11) 0.0235(9) 0.0306(9) -0.0024(7) 0.0025(8) 0.0021(8)
C2 0.0460(11) 0.0283(9) 0.0254(9) -0.0006(7) 0.0019(7) -0.0031(8)
C3 0.0418(10) 0.0384(10) 0.0268(9) -0.0029(8) 0.0036(7) -0.0066(8)
C39 0.0552(12) 0.0306(10) 0.0234(9) 0.0004(7) -0.0034(8) 0.0030(8)
C13 0.0387(10) 0.0324(10) 0.0408(11) 0.0011(8) -0.0010(8) 0.0017(8)
C43 0.0482(12) 0.0457(12) 0.0272(9) -0.0033(8) 0.0012(8) -0.0005(9)
C40 0.0747(16) 0.0289(10) 0.0342(10) 0.0031(8) -0.0057(10) 0.0010(10)
C24 0.0708(15) 0.0302(10) 0.0260(9) 0.0048(8) -0.0029(9) -0.0082(9)
C44 0.0511(12) 0.0424(12) 0.0371(11) -0.0066(9) -0.0059(9) 0.0081(9)
C18 0.0798(16) 0.0352(11) 0.0231(9) -0.0003(8) 0.0009(9) -0.0010(10)
C12 0.0491(12) 0.0431(12) 0.0545(13) 0.0007(10) -0.0094(10) 0.0137(10)
C4 0.0499(13) 0.0570(14) 0.0404(11) 0.0006(10) 0.0063(9) -0.0165(11)
C7 0.0400(11) 0.0615(14) 0.0400(11) 0.0023(10) 0.0012(9) 0.0117(10)
C10 0.0658(14) 0.0287(10) 0.0370(11) 0.0056(8) 0.0066(9) -0.0023(9)
C41 0.0797(17) 0.0375(12) 0.0397(12) 0.0059(9) -0.0002(11) -0.0171(11)
C19 0.0870(17) 0.0334(11) 0.0237(9) 0.0043(8) 0.0054(10) -0.0041(11)
C42 0.0553(13) 0.0575(15) 0.0391(11) 0.0014(10) 0.0047(10) -0.0173(11)
C34 0.0736(16) 0.0373(12) 0.0422(12) 0.0027(9) 0.0102(11) -0.0140(11)
C11 0.0718(16) 0.0320(11) 0.0455(12) 0.0097(9) -0.0020(11) 0.0120(10)
C30 0.095(2) 0.0293(11) 0.0374(11) 0.0048(9) 0.0027(11) 0.0151(11)
B9 0.0351(10) 0.0245(10) 0.0251(9) -0.0013(7) 0.0017(7) 0.0022(8)
C25 0.0893(19) 0.0449(13) 0.0421(12) -0.0086(10) 0.0038(12) -0.0007(13)
C6 0.0352(12) 0.098(2) 0.0507(14) -0.0013(14) 0.0056(10) 0.0112(12)
C29 0.0712(16) 0.0461(13) 0.0489(13) 0.0091(10) -0.0093(12) -0.0117(12)
C5 0.0417(13) 0.094(2) 0.0480(13) 0.0017(14) 0.0098(10) -0.0149(13)
C47 0.0496(13) 0.0614(15) 0.0532(14) -0.0157(12) -0.0017(10) 0.0111(11)
C35 0.087(2) 0.0620(17) 0.0522(15) -0.0051(12) 0.0261(14) -0.0228(15)
C36 0.0567(16) 0.0728(19) 0.0750(19) 0.0207(15) 0.0151(13) -0.0029(13)
C54 0.0717(17) 0.0559(16) 0.0664(17) -0.0001(13) 0.0181(13) 0.0007(13)
C46 0.0696(17) 0.0562(16) 0.0657(16) -0.0064(13) -0.0147(13) 0.0259(13)
C31 0.131(3) 0.0438(14) 0.0424(14) 0.0132(11) -0.0007(15) 0.0229(16)
C28 0.094(2) 0.0654(18) 0.0461(14) 0.0130(13) -0.0183(14) -0.0300(16)
C27 0.120(3) 0.073(2) 0.0363(13) 0.0058(13) -0.0112(15) -0.047(2)
C37 0.115(3) 0.0553(16) 0.0574(16) -0.0027(13) 0.0145(16) -0.0425(17)
C45 0.0560(15) 0.104(2) 0.0460(14) -0.0024(14) 0.0043(11) 0.0037(15)
C26 0.138(3) 0.0530(16) 0.0477(15) -0.0142(12) 0.0241(18) -0.0115(18)
C33 0.087(2) 0.0537(17) 0.093(2) 0.0161(16) 0.0096(17) 0.0326(16)
C32 0.157(3) 0.0348(13) 0.0571(16) -0.0048(12) -0.0043(18) 0.0309(17)
C49 0.0473(15) 0.119(3) 0.083(2) -0.034(2) 0.0041(14) 0.0063(16)
C48 0.095(2) 0.085(2) 0.0703(19) 0.0016(17) -0.0104(17) 0.0471(19)
C51 0.089(2) 0.072(2) 0.090(2) -0.0133(18) -0.0057(18) -0.0036(18)

loop_
_atom_type_symbol
_atom_type_description
_atom_type_scat_dispersion_real
_atom_type_scat_dispersion_imag
_atom_type_scat_source
C C 0.0181 0.0091 'International Tables Vol C Tables 4.2.6.8 and 6.1.1.4'
H H 0.0000 0.0000 'International Tables Vol C Tables 4.2.6.8 and 6.1.1.4'
B B 0.0090 0.0039 'International Tables Vol C Tables 4.2.6.8 and 6.1.1.4'
Cl Cl 0.3639 0.7018 'International Tables Vol C Tables 4.2.6.8 and 6.1.1.4'
N N 0.0311 0.0180 'International Tables Vol C Tables 4.2.6.8 and 6.1.1.4'
O O 0.0492 0.0322 'International Tables Vol C Tables 4.2.6.8 and 6.1.1.4'
P P 0.2955 0.4335 'International Tables Vol C Tables 4.2.6.8 and 6.1.1.4'

loop_
_geom_angle_atom_site_label_1
_geom_angle_atom_site_label_2
_geom_angle_atom_site_label_3
_geom_angle
_geom_angle_site_symmetry_1
_geom_angle_site_symmetry_3
_geom_angle_publ_flag
O21 P14 N20 158.52(7) . . ?
O21 P14 C22 37.02(7) . . ?
O21 P14 C34 91.21(9) . . ?
O21 P14 C30 95.83(9) . . ?
N15 P14 O21 74.46(7) . . ?
N15 P14 N20 84.19(7) . . ?
N15 P14 C22 37.46(7) . . ?
N15 P14 C34 122.19(10) . . ?
N15 P14 C30 120.09(11) . . ?
N20 P14 C22 121.55(7) . . ?
C34 P14 N20 98.36(9) . . ?
C34 P14 C22 109.41(9) . . ?
C34 P14 C30 116.87(12) . . ?
C30 P14 N20 96.87(10) . . ?
C30 P14 C22 113.06(9) . . ?
C22 O21 P14 89.42(11) . . ?
C16 N17 C38 127.14(15) . . ?
C16 N17 C18 109.08(16) . . ?
C18 N17 C38 123.77(16) . . ?
C22 N15 P14 94.97(12) . . ?
C22 N15 B9 135.95(15) . . ?
B9 N15 P14 128.83(12) . . ?
C16 N20 P14 114.25(12) . . ?
C16 N20 C19 108.05(16) . . ?
C19 N20 P14 137.70(14) . . ?
C22 N23 C24 117.08(17) . . ?
C39 C38 N17 118.12(18) . . ?
C43 C38 N17 118.50(18) . . ?
C43 C38 C39 123.27(19) . . ?
C2 C1 B9 108.82(16) . . ?
C13 C1 C2 117.44(17) . . ?
C13 C1 B9 133.72(17) . . ?
C3 C8 B9 108.91(16) . . ?
C7 C8 C3 117.13(19) . . ?
C7 C8 B9 133.86(19) . . ?
N17 C16 N20 107.39(16) . . ?
N17 C16 B9 134.97(17) . . ?
N20 C16 B9 117.64(16) . . ?
O21 C22 P14 53.55(9) . . ?
O21 C22 N15 101.09(15) . . ?
N15 C22 P14 47.57(9) . . ?
N23 C22 P14 176.10(16) . . ?
N23 C22 O21 129.10(18) . . ?
N23 C22 N15 129.78(18) . . ?
C1 C2 C3 111.37(17) . . ?
C10 C2 C1 121.73(19) . . ?
C10 C2 C3 126.70(19) . . ?
C8 C3 C2 111.06(17) . . ?
C4 C3 C8 122.0(2) . . ?
C4 C3 C2 126.7(2) . . ?
C38 C39 C44 122.95(19) . . ?
C40 C39 C38 116.5(2) . . ?
C40 C39 C44 120.5(2) . . ?
C1 C13 H13 119.5 . . ?
C1 C13 C12 121.1(2) . . ?
C12 C13 H13 119.5 . . ?
C38 C43 C47 122.4(2) . . ?
C42 C43 C38 116.9(2) . . ?
C42 C43 C47 120.7(2) . . ?
C39 C40 H40 119.3 . . ?
C41 C40 C39 121.4(2) . . ?
C41 C40 H40 119.3 . . ?
C25 C24 N23 121.5(2) . . ?
C25 C24 C29 119.3(2) . . ?
C29 C24 N23 119.1(2) . . ?
C39 C44 H44 107.8 . . ?
C39 C44 C46 112.7(2) . . ?
C39 C44 C45 110.65(18) . . ?
C46 C44 H44 107.8 . . ?
C46 C44 C45 109.8(2) . . ?
C45 C44 H44 107.8 . . ?
N17 C18 H18 126.4 . . ?
C19 C18 N17 107.24(17) . . ?
C19 C18 H18 126.4 . . ?
C13 C12 H12 119.9 . . ?
C11 C12 C13 120.3(2) . . ?
C11 C12 H12 119.9 . . ?
C3 C4 H4 120.4 . . ?
C5 C4 C3 119.2(2) . . ?
C5 C4 H4 120.4 . . ?
C8 C7 H7 119.6 . . ?
C8 C7 C6 120.9(2) . . ?
C6 C7 H7 119.6 . . ?
C2 C10 H10 120.4 . . ?
C11 C10 C2 119.2(2) . . ?
C11 C10 H10 120.4 . . ?
C40 C41 H41 119.7 . . ?
C40 C41 C42 120.6(2) . . ?
C42 C41 H41 119.7 . . ?
N20 C19 H19 125.9 . . ?
C18 C19 N20 108.22(18) . . ?
C18 C19 H19 125.9 . . ?
C43 C42 H42 119.4 . . ?
C41 C42 C43 121.3(2) . . ?
C41 C42 H42 119.4 . . ?
C35 C34 P14 116.28(19) . . ?
C35 C34 C37 107.6(2) . . ?
C36 C34 P14 105.73(16) . . ?
C36 C34 C35 108.4(2) . . ?
C36 C34 C37 108.7(2) . . ?
C37 C34 P14 110.0(2) . . ?
C12 C11 H11 119.9 . . ?
C10 C11 C12 120.2(2) . . ?
C10 C11 H11 119.9 . . ?
C31 C30 P14 112.89(19) . . ?
C31 C30 C32 107.1(2) . . ?
C33 C30 P14 106.82(16) . . ?
C33 C30 C31 109.7(3) . . ?
C33 C30 C32 108.5(3) . . ?
C32 C30 P14 111.7(2) . . ?
N15 B9 C1 117.00(15) . . ?
N15 B9 C8 116.84(15) . . ?
N15 B9 C16 95.09(14) . . ?
C1 B9 C8 99.13(14) . . ?
C16 B9 C1 114.93(15) . . ?
C16 B9 C8 115.05(15) . . ?
C24 C25 H25 120.4 . . ?
C24 C25 C26 119.2(3) . . ?
C26 C25 H25 120.4 . . ?
C7 C6 H6 119.8 . . ?
C5 C6 C7 120.4(2) . . ?
C5 C6 H6 119.8 . . ?
C24 C29 H29 119.6 . . ?
C28 C29 C24 120.8(3) . . ?
C28 C29 H29 119.6 . . ?
C4 C5 C6 120.4(2) . . ?
C4 C5 H5 119.8 . . ?
C6 C5 H5 119.8 . . ?
C43 C47 H47 107.8 . . ?
C43 C47 C49 113.0(3) . . ?
C43 C47 C48 110.3(2) . . ?
C49 C47 H47 107.8 . . ?
C49 C47 C48 109.8(3) . . ?
C48 C47 H47 107.8 . . ?
C34 C35 H35A 109.5 . . ?
C34 C35 H35B 109.5 . . ?
C34 C35 H35C 109.5 . . ?
H35A C35 H35B 109.5 . . ?
H35A C35 H35C 109.5 . . ?
H35B C35 H35C 109.5 . . ?
C34 C36 H36A 109.5 . . ?
C34 C36 H36B 109.5 . . ?
C34 C36 H36C 109.5 . . ?
H36A C36 H36B 109.5 . . ?
H36A C36 H36C 109.5 . . ?
H36B C36 H36C 109.5 . . ?
Cl1 C54 H54A 109.2 . . ?
Cl1 C54 H54B 109.2 . . ?
Cl2 C54 Cl1 111.92(17) . . ?
Cl2 C54 H54A 109.2 . . ?
Cl2 C54 H54B 109.2 . . ?
H54A C54 H54B 107.9 . . ?
C44 C46 H46A 109.5 . . ?
C44 C46 H46B 109.5 . . ?
C44 C46 H46C 109.5 . . ?
H46A C46 H46B 109.5 . . ?
H46A C46 H46C 109.5 . . ?
H46B C46 H46C 109.5 . . ?
C30 C31 H31A 109.5 . . ?
C30 C31 H31B 109.5 . . ?
C30 C31 H31C 109.5 . . ?
H31A C31 H31B 109.5 . . ?
H31A C31 H31C 109.5 . . ?
H31B C31 H31C 109.5 . . ?
C29 C28 H28 120.0 . . ?
C27 C28 C29 120.0(3) . . ?
C27 C28 H28 120.0 . . ?
C28 C27 H27 119.5 . . ?
C28 C27 C26 121.0(3) . . ?
C26 C27 H27 119.5 . . ?
C34 C37 H37A 109.5 . . ?
C34 C37 H37B 109.5 . . ?
C34 C37 H37C 109.5 . . ?
H37A C37 H37B 109.5 . . ?
H37A C37 H37C 109.5 . . ?
H37B C37 H37C 109.5 . . ?
C44 C45 H45A 109.5 . . ?
C44 C45 H45B 109.5 . . ?
C44 C45 H45C 109.5 . . ?
H45A C45 H45B 109.5 . . ?
H45A C45 H45C 109.5 . . ?
H45B C45 H45C 109.5 . . ?
C25 C26 H26 120.1 . . ?
C27 C26 C25 119.7(3) . . ?
C27 C26 H26 120.1 . . ?
C30 C33 H33A 109.5 . . ?
C30 C33 H33B 109.5 . . ?
C30 C33 H33C 109.5 . . ?
H33A C33 H33B 109.5 . . ?
H33A C33 H33C 109.5 . . ?
H33B C33 H33C 109.5 . . ?
C30 C32 H32A 109.5 . . ?
C30 C32 H32B 109.5 . . ?
C30 C32 H32C 109.5 . . ?
H32A C32 H32B 109.5 . . ?
H32A C32 H32C 109.5 . . ?
H32B C32 H32C 109.5 . . ?
C47 C49 H49A 109.5 . . ?
C47 C49 H49B 109.5 . . ?
C47 C49 H49C 109.5 . . ?
H49A C49 H49B 109.5 . . ?
H49A C49 H49C 109.5 . . ?
H49B C49 H49C 109.5 . . ?
C47 C48 H48A 109.5 . . ?
C47 C48 H48B 109.5 . . ?
C47 C48 H48C 109.5 . . ?
H48A C48 H48B 109.5 . . ?
H48A C48 H48C 109.5 . . ?
H48B C48 H48C 109.5 . . ?
Cl4 C51 H51A 109.7 . . ?
Cl4 C51 H51B 109.7 . . ?
Cl3 C51 Cl4 109.7(2) . . ?
Cl3 C51 H51A 109.7 . . ?
Cl3 C51 H51B 109.7 . . ?
H51A C51 H51B 108.2 . . ?

loop_
_geom_bond_atom_site_label_1
_geom_bond_atom_site_label_2
_geom_bond_distance
_geom_bond_site_symmetry_2
_geom_bond_publ_flag
P14 O21 1.8165(14) . ?
P14 N15 1.6730(16) . ?
P14 N20 1.9081(17) . ?
P14 C22 2.258(2) . ?
P14 C34 1.879(3) . ?
P14 C30 1.880(2) . ?
Cl4 C51 1.759(4) . ?
Cl1 C54 1.746(3) . ?
Cl2 C54 1.742(3) . ?
Cl3 C51 1.750(4) . ?
O21 C22 1.360(2) . ?
N17 C38 1.452(2) . ?
N17 C16 1.351(2) . ?
N17 C18 1.387(3) . ?
N15 C22 1.378(2) . ?
N15 B9 1.548(3) . ?
N20 C16 1.355(2) . ?
N20 C19 1.393(3) . ?
N23 C22 1.260(3) . ?
N23 C24 1.421(3) . ?
C38 C39 1.400(3) . ?
C38 C43 1.398(3) . ?
C1 C2 1.410(3) . ?
C1 C13 1.382(3) . ?
C1 B9 1.632(3) . ?
C8 C3 1.412(3) . ?
C8 C7 1.391(3) . ?
C8 B9 1.633(3) . ?
C16 B9 1.617(3) . ?
C2 C3 1.464(3) . ?
C2 C10 1.396(3) . ?
C3 C4 1.397(3) . ?
C39 C40 1.400(3) . ?
C39 C44 1.514(3) . ?
C13 H13 0.9300 . ?
C13 C12 1.398(3) . ?
C43 C42 1.392(3) . ?
C43 C47 1.518(3) . ?
C40 H40 0.9300 . ?
C40 C41 1.365(4) . ?
C24 C25 1.372(4) . ?
C24 C29 1.396(4) . ?
C44 H44 0.9800 . ?
C44 C46 1.527(3) . ?
C44 C45 1.530(3) . ?
C18 H18 0.9300 . ?
C18 C19 1.334(3) . ?
C12 H12 0.9300 . ?
C12 C11 1.384(4) . ?
C4 H4 0.9300 . ?
C4 C5 1.374(4) . ?
C7 H7 0.9300 . ?
C7 C6 1.400(4) . ?
C10 H10 0.9300 . ?
C10 C11 1.377(4) . ?
C41 H41 0.9300 . ?
C41 C42 1.375(4) . ?
C19 H19 0.9300 . ?
C42 H42 0.9300 . ?
C34 C35 1.534(3) . ?
C34 C36 1.529(4) . ?
C34 C37 1.537(3) . ?
C11 H11 0.9300 . ?
C30 C31 1.537(3) . ?
C30 C33 1.530(5) . ?
C30 C32 1.539(4) . ?
C25 H25 0.9300 . ?
C25 C26 1.420(4) . ?
C6 H6 0.9300 . ?
C6 C5 1.384(4) . ?
C29 H29 0.9300 . ?
C29 C28 1.381(4) . ?
C5 H5 0.9300 . ?
C47 H47 0.9800 . ?
C47 C49 1.520(4) . ?
C47 C48 1.537(4) . ?
C35 H35A 0.9600 . ?
C35 H35B 0.9600 . ?
C35 H35C 0.9600 . ?
C36 H36A 0.9600 . ?
C36 H36B 0.9600 . ?
C36 H36C 0.9600 . ?
C54 H54A 0.9700 . ?
C54 H54B 0.9700 . ?
C46 H46A 0.9600 . ?
C46 H46B 0.9600 . ?
C46 H46C 0.9600 . ?
C31 H31A 0.9600 . ?
C31 H31B 0.9600 . ?
C31 H31C 0.9600 . ?
C28 H28 0.9300 . ?
C28 C27 1.350(5) . ?
C27 H27 0.9300 . ?
C27 C26 1.373(5) . ?
C37 H37A 0.9600 . ?
C37 H37B 0.9600 . ?
C37 H37C 0.9600 . ?
C45 H45A 0.9600 . ?
C45 H45B 0.9600 . ?
C45 H45C 0.9600 . ?
C26 H26 0.9300 . ?
C33 H33A 0.9600 . ?
C33 H33B 0.9600 . ?
C33 H33C 0.9600 . ?
C32 H32A 0.9600 . ?
C32 H32B 0.9600 . ?
C32 H32C 0.9600 . ?
C49 H49A 0.9600 . ?
C49 H49B 0.9600 . ?
C49 H49C 0.9600 . ?
C48 H48A 0.9600 . ?
C48 H48B 0.9600 . ?
C48 H48C 0.9600 . ?
C51 H51A 0.9700 . ?
C51 H51B 0.9700 . ?

loop_
_geom_torsion_atom_site_label_1
_geom_torsion_atom_site_label_2
_geom_torsion_atom_site_label_3
_geom_torsion_atom_site_label_4
_geom_torsion
_geom_torsion_site_symmetry_1
_geom_torsion_site_symmetry_2
_geom_torsion_site_symmetry_3
_geom_torsion_site_symmetry_4
_geom_torsion_publ_flag
P14 O21 C22 N15 1.88(14) . . . . ?
P14 O21 C22 N23 -176.4(2) . . . . ?
P14 N15 C22 O21 -2.05(15) . . . . ?
P14 N15 C22 N23 176.2(2) . . . . ?
P14 N15 B9 C1 -120.58(17) . . . . ?
P14 N15 B9 C8 122.20(17) . . . . ?
P14 N15 B9 C16 0.8(2) . . . . ?
P14 N20 C16 N17 179.28(13) . . . . ?
P14 N20 C16 B9 -1.0(2) . . . . ?
P14 N20 C19 C18 -179.44(19) . . . . ?
O21 P14 N15 C22 1.56(12) . . . . ?
O21 P14 N15 B9 176.56(18) . . . . ?
O21 P14 C34 C35 172.4(2) . . . . ?
O21 P14 C34 C36 -67.28(19) . . . . ?
O21 P14 C34 C37 49.87(19) . . . . ?
O21 P14 C30 C31 -140.4(2) . . . . ?
O21 P14 C30 C33 98.91(19) . . . . ?
O21 P14 C30 C32 -19.6(2) . . . . ?
N17 C38 C39 C40 177.86(16) . . . . ?
N17 C38 C39 C44 0.4(3) . . . . ?
N17 C38 C43 C42 -178.18(17) . . . . ?
N17 C38 C43 C47 -0.2(3) . . . . ?
N17 C16 B9 N15 179.9(2) . . . . ?
N17 C16 B9 C1 -57.1(3) . . . . ?
N17 C16 B9 C8 57.1(3) . . . . ?
N17 C18 C19 N20 -0.3(3) . . . . ?
N15 P14 O21 C22 -1.58(12) . . . . ?
N15 P14 C34 C35 -115.26(19) . . . . ?
N15 P14 C34 C36 5.1(2) . . . . ?
N15 P14 C34 C37 122.22(18) . . . . ?
N15 P14 C30 C31 144.2(2) . . . . ?
N15 P14 C30 C33 23.5(2) . . . . ?
N15 P14 C30 C32 -95.0(2) . . . . ?
N20 P14 O21 C22 4.8(3) . . . . ?
N20 P14 N15 C22 -176.10(13) . . . . ?
N20 P14 N15 B9 -1.11(17) . . . . ?
N20 P14 C34 C35 -26.9(2) . . . . ?
N20 P14 C34 C36 93.43(19) . . . . ?
N20 P14 C34 C37 -149.41(18) . . . . ?
N20 P14 C30 C31 57.0(2) . . . . ?
N20 P14 C30 C33 -63.7(2) . . . . ?
N20 P14 C30 C32 177.7(2) . . . . ?
N20 C16 B9 N15 0.2(2) . . . . ?
N20 C16 B9 C1 123.20(18) . . . . ?
N20 C16 B9 C8 -122.58(19) . . . . ?
N23 C24 C25 C26 -176.0(2) . . . . ?
N23 C24 C29 C28 176.1(2) . . . . ?
C38 N17 C16 N20 -179.91(18) . . . . ?
C38 N17 C16 B9 0.4(3) . . . . ?
C38 N17 C18 C19 -179.7(2) . . . . ?
C38 C39 C40 C41 -0.4(3) . . . . ?
C38 C39 C44 C46 -148.8(2) . . . . ?
C38 C39 C44 C45 87.8(3) . . . . ?
C38 C43 C42 C41 1.1(3) . . . . ?
C38 C43 C47 C49 147.6(2) . . . . ?
C38 C43 C47 C48 -89.0(3) . . . . ?
C1 C2 C3 C8 -0.8(2) . . . . ?
C1 C2 C3 C4 173.32(19) . . . . ?
C1 C2 C10 C11 -2.8(3) . . . . ?
C1 C13 C12 C11 -2.0(3) . . . . ?
C8 C3 C4 C5 2.8(3) . . . . ?
C8 C7 C6 C5 2.7(4) . . . . ?
C16 N17 C38 C39 91.8(2) . . . . ?
C16 N17 C38 C43 -92.0(2) . . . . ?
C16 N17 C18 C19 -0.2(3) . . . . ?
C16 N20 C19 C18 0.7(3) . . . . ?
C22 P14 N15 B9 175.0(2) . . . . ?
C22 P14 C34 C35 -154.67(18) . . . . ?
C22 P14 C34 C36 -34.3(2) . . . . ?
C22 P14 C34 C37 82.82(19) . . . . ?
C22 P14 C30 C31 -174.4(2) . . . . ?
C22 P14 C30 C33 64.9(2) . . . . ?
C22 P14 C30 C32 -53.6(2) . . . . ?
C22 N15 B9 C1 52.2(3) . . . . ?
C22 N15 B9 C8 -65.0(3) . . . . ?
C22 N15 B9 C16 173.6(2) . . . . ?
C22 N23 C24 C25 -93.2(3) . . . . ?
C22 N23 C24 C29 90.6(2) . . . . ?
C2 C1 C13 C12 -0.3(3) . . . . ?
C2 C1 B9 N15 -134.56(16) . . . . ?
C2 C1 B9 C8 -8.04(18) . . . . ?
C2 C1 B9 C16 115.17(18) . . . . ?
C2 C3 C4 C5 -170.7(2) . . . . ?
C2 C10 C11 C12 0.3(3) . . . . ?
C3 C8 C7 C6 -0.5(3) . . . . ?
C3 C8 B9 N15 134.23(17) . . . . ?
C3 C8 B9 C1 7.60(18) . . . . ?
C3 C8 B9 C16 -115.51(17) . . . . ?
C3 C2 C10 C11 171.6(2) . . . . ?
C3 C4 C5 C6 -0.5(4) . . . . ?
C39 C38 C43 C42 -2.1(3) . . . . ?
C39 C38 C43 C47 175.82(19) . . . . ?
C39 C40 C41 C42 -0.5(3) . . . . ?
C13 C1 C2 C3 -172.45(16) . . . . ?
C13 C1 C2 C10 2.7(3) . . . . ?
C13 C1 B9 N15 43.6(3) . . . . ?
C13 C1 B9 C8 170.1(2) . . . . ?
C13 C1 B9 C16 -66.7(3) . . . . ?
C13 C12 C11 C10 2.0(4) . . . . ?
C43 C38 C39 C40 1.8(3) . . . . ?
C43 C38 C39 C44 -175.68(18) . . . . ?
C40 C39 C44 C46 33.9(3) . . . . ?
C40 C39 C44 C45 -89.6(3) . . . . ?
C40 C41 C42 C43 0.2(3) . . . . ?
C24 N23 C22 O21 3.0(3) . . . . ?
C24 N23 C22 N15 -174.8(2) . . . . ?
C24 C25 C26 C27 -0.1(4) . . . . ?
C24 C29 C28 C27 0.1(4) . . . . ?
C44 C39 C40 C41 177.13(19) . . . . ?
C18 N17 C38 C39 -88.9(2) . . . . ?
C18 N17 C38 C43 87.4(2) . . . . ?
C18 N17 C16 N20 0.7(2) . . . . ?
C18 N17 C16 B9 -179.0(2) . . . . ?
C7 C8 C3 C2 172.17(17) . . . . ?
C7 C8 C3 C4 -2.2(3) . . . . ?
C7 C8 B9 N15 -42.1(3) . . . . ?
C7 C8 B9 C1 -168.7(2) . . . . ?
C7 C8 B9 C16 68.2(3) . . . . ?
C7 C6 C5 C4 -2.2(4) . . . . ?
C10 C2 C3 C8 -175.62(19) . . . . ?
C10 C2 C3 C4 -1.5(3) . . . . ?
C19 N20 C16 N17 -0.8(2) . . . . ?
C19 N20 C16 B9 178.93(18) . . . . ?
C42 C43 C47 C49 -34.5(3) . . . . ?
C42 C43 C47 C48 88.9(3) . . . . ?
C34 P14 O21 C22 121.60(13) . . . . ?
C34 P14 N15 C22 -79.87(15) . . . . ?
C34 P14 N15 B9 95.13(18) . . . . ?
C34 P14 C30 C31 -46.1(3) . . . . ?
C34 P14 C30 C33 -166.76(19) . . . . ?
C34 P14 C30 C32 74.7(2) . . . . ?
C30 P14 O21 C22 -121.23(14) . . . . ?
C30 P14 N15 C22 89.31(15) . . . . ?
C30 P14 N15 B9 -95.69(18) . . . . ?
C30 P14 C34 C35 75.2(2) . . . . ?
C30 P14 C34 C36 -164.45(18) . . . . ?
C30 P14 C34 C37 -47.3(2) . . . . ?
B9 N15 C22 P14 -174.4(3) . . . . ?
B9 N15 C22 O21 -176.4(2) . . . . ?
B9 N15 C22 N23 1.8(4) . . . . ?
B9 C1 C2 C3 6.0(2) . . . . ?
B9 C1 C2 C10 -178.82(17) . . . . ?
B9 C1 C13 C12 -178.3(2) . . . . ?
B9 C8 C3 C2 -4.8(2) . . . . ?
B9 C8 C3 C4 -179.26(18) . . . . ?
B9 C8 C7 C6 175.6(2) . . . . ?
C25 C24 C29 C28 -0.1(3) . . . . ?
C29 C24 C25 C26 0.2(4) . . . . ?
C29 C28 C27 C26 -0.1(4) . . . . ?
C47 C43 C42 C41 -176.9(2) . . . . ?
C28 C27 C26 C25 0.1(4) . . . . ?
